data_1561511
loop_
_publ_author_name
'Khatun, Mansura'
'Stoyko, Stanislav S.'
'Mar, Arthur'

_publ_section_title
;
 Ternary arsenides ATt3As3 (A=K, Rb; Tt=Ge, Sn) with layered structures
;
_journal_name_full 'Journal of Solid State Chemistry'
_journal_page_first 229
_journal_page_last 235
_journal_paper_doi 10.1016/j.jssc.2016.03.035
_journal_volume 238
_journal_year 2016
_chemical_formula_structural 'K Sn3 As3'
_chemical_formula_sum 'As3 K Sn3'
_chemical_formula_weight 619.93
_chemical_name_common 'potassium tin arsenide (1/3/3)'
_chemical_name_systematic 'potassium tin arsenide (1/3/3)'
_space_group_crystal_system orthorhombic
_space_group_IT_number 62
_space_group_name_Hall '-P 2ac 2n'
_space_group_name_H-M_alt 'P n m a'
_atom_sites_solution_hydrogens .
_atom_sites_solution_primary direct
_atom_sites_solution_secondary difmap
_audit_creation_method SHELXL-2013
_cell_angle_alpha 90
_cell_angle_beta 90
_cell_angle_gamma 90
_cell_formula_units_Z 4
_cell_length_a 10.1990(12)
_cell_length_b 4.0840(5)
_cell_length_c 19.240(2)
_cell_measurement_reflns_used 2802
_cell_measurement_temperature 173(2)
_cell_measurement_theta_max 31.47
_cell_measurement_theta_min 2.91
_cell_volume 801.40(16)
_computing_cell_refinement 'Bruker SAINT 7.68A (Bruker, 2009)'
_computing_data_collection 'Bruker APEX 2 (Bruker, 2008)'
_computing_data_reduction 'Bruker SAINT 7.68A'
_computing_molecular_graphics 'ATOMS 5.1 (Dowty, 1999)'
_computing_publication_material 'Bruker SHELXTL'
_computing_structure_refinement 'SHELXL-2013 (Sheldrick, 2013)'
_computing_structure_solution 'SHELXS-97 (Sheldrick, 2008)'
_diffrn_ambient_temperature 173(2)
_diffrn_measured_fraction_theta_full 1.000
_diffrn_measured_fraction_theta_max 0.984
_diffrn_measurement_device_type 'Bruker PLATFORM/SMART APEX II CCD'
_diffrn_measurement_method '\w scans'
_diffrn_radiation_type MoK\a
_diffrn_radiation_wavelength 0.71073
_diffrn_reflns_av_R_equivalents 0.0792
_diffrn_reflns_av_unetI/netI 0.0460
_diffrn_reflns_Laue_measured_fraction_full 1.000
_diffrn_reflns_Laue_measured_fraction_max 0.984
_diffrn_reflns_limit_h_max 15
_diffrn_reflns_limit_h_min -15
_diffrn_reflns_limit_k_max 6
_diffrn_reflns_limit_k_min -6
_diffrn_reflns_limit_l_max 28
_diffrn_reflns_limit_l_min -28
_diffrn_reflns_number 10718
_diffrn_reflns_point_group_measured_fraction_full 1.000
_diffrn_reflns_point_group_measured_fraction_max 0.984
_diffrn_reflns_theta_full 25.242
_diffrn_reflns_theta_max 33.249
_diffrn_reflns_theta_min 2.117
_diffrn_source 'fine-focus sealed tube'
_exptl_absorpt_coefficient_mu 21.981
_exptl_absorpt_correction_T_max 0.6969
_exptl_absorpt_correction_T_min 0.1333
_exptl_absorpt_correction_type numerical
_exptl_absorpt_process_details 'Bruker SHELXTL (Sheldrick, 2013)'
_exptl_crystal_colour grey
_exptl_crystal_density_diffrn 5.138
_exptl_crystal_description needle
_exptl_crystal_F_000 1072
_exptl_crystal_size_max 0.155
_exptl_crystal_size_mid 0.040
_exptl_crystal_size_min 0.021
_refine_diff_density_max 2.085
_refine_diff_density_min -2.176
_refine_diff_density_rms 0.397
_refine_ls_extinction_coef 0.00083(12)
_refine_ls_extinction_expression Fc^*^=kFc[1+0.001xFc^2^\l^3^/sin(2\q)]^-1/4^
_refine_ls_extinction_method SHELXL
_refine_ls_goodness_of_fit_ref 1.020
_refine_ls_hydrogen_treatment undef
_refine_ls_matrix_type full
_refine_ls_number_parameters 44
_refine_ls_number_reflns 1697
_refine_ls_number_restraints 0
_refine_ls_restrained_S_all 1.020
_refine_ls_R_factor_all 0.0553
_refine_ls_R_factor_gt 0.0341
_refine_ls_shift/su_max 0.001
_refine_ls_shift/su_mean 0.000
_refine_ls_structure_factor_coef Fsqd
_refine_ls_weighting_details 'w=1/[\s^2^(Fo^2^)+(0.0353P)^2^] where P=(Fo^2^+2Fc^2^)/3'
_refine_ls_weighting_scheme calc
_refine_ls_wR_factor_gt 0.0680
_refine_ls_wR_factor_ref 0.0745
_reflns_Friedel_coverage 0.000
_reflns_Friedel_fraction_full .
_reflns_Friedel_fraction_max .
_reflns_number_gt 1313
_reflns_number_total 1697
_reflns_threshold_expression 'I > 2\s(I)'
_cod_data_source_file mmc12.cif
_cod_data_source_block KSn3As3
_cod_original_cell_volume 801.41(16)
_cod_database_code 1561511
_shelx_space_group_comment
;
The symmetry employed for this shelxl refinement is uniquely defined
by the following loop, which should always be used as a source of
symmetry information in preference to the above space-group names.
They are only intended as comments.
;
_shelx_estimated_absorpt_t_min 0.132
_shelx_estimated_absorpt_t_max 0.655
_shelxl_version_number 2013-4

loop_
_space_group_symop_operation_xyz
'x, y, z'
'-x+1/2, -y, z+1/2'
'-x, y+1/2, -z'
'x+1/2, -y+1/2, -z+1/2'
'-x, -y, -z'
'x-1/2, y, -z-1/2'
'x, -y-1/2, z'
'-x-1/2, y-1/2, z-1/2'

loop_
_atom_site_label
_atom_site_type_symbol
_atom_site_fract_x
_atom_site_fract_y
_atom_site_fract_z
_atom_site_U_iso_or_equiv
_atom_site_adp_type
_atom_site_occupancy
_atom_site_site_symmetry_order
_atom_site_calc_flag
_atom_site_refinement_flags_posn
_atom_site_refinement_flags_adp
_atom_site_refinement_flags_occupancy
_atom_site_disorder_assembly
_atom_site_disorder_group
K K 0.21476(19) 0.2500 0.45854(11) 0.0196(4) Uani 1 2 d S T P . .
Sn1 Sn 0.32879(5) 0.2500 0.14869(3) 0.01055(12) Uani 1 2 d S T P . .
Sn2 Sn 0.39021(5) 0.2500 0.75813(3) 0.01116(12) Uani 1 2 d S T P . .
Sn3 Sn 0.51891(5) 0.2500 0.62159(3) 0.01258(12) Uani 1 2 d S T P . .
As1 As 0.01512(8) 0.2500 0.62022(4) 0.01045(16) Uani 1 2 d S T P . .
As2 As 0.12616(8) 0.2500 0.06768(4) 0.01172(17) Uani 1 2 d S T P . .
As3 As 0.27428(8) 0.2500 0.28142(4) 0.01133(16) Uani 1 2 d S T P . .

loop_
_atom_site_aniso_label
_atom_site_aniso_U_11
_atom_site_aniso_U_22
_atom_site_aniso_U_33
_atom_site_aniso_U_23
_atom_site_aniso_U_13
_atom_site_aniso_U_12
K 0.0192(8) 0.0173(8) 0.0223(9) 0.000 -0.0050(7) 0.000
Sn1 0.0079(2) 0.0102(2) 0.0136(3) 0.000 0.00049(18) 0.000
Sn2 0.0096(2) 0.0107(2) 0.0132(3) 0.000 -0.00090(19) 0.000
Sn3 0.0083(2) 0.0123(2) 0.0171(3) 0.000 0.00130(19) 0.000
As1 0.0083(3) 0.0102(3) 0.0129(4) 0.000 -0.0007(3) 0.000
As2 0.0100(3) 0.0118(4) 0.0134(4) 0.000 -0.0005(3) 0.000
As3 0.0102(4) 0.0106(3) 0.0132(4) 0.000 -0.0006(3) 0.000

loop_
_atom_type_symbol
_atom_type_description
_atom_type_scat_dispersion_real
_atom_type_scat_dispersion_imag
_atom_type_scat_source
K K 0.2009 0.2494 'International Tables Vol C Tables 4.2.6.8 and 6.1.1.4'
As As 0.0499 2.0058 'International Tables Vol C Tables 4.2.6.8 and 6.1.1.4'
Sn Sn -0.6537 1.4246 'International Tables Vol C Tables 4.2.6.8 and 6.1.1.4'

loop_
_geom_angle_atom_site_label_1
_geom_angle_atom_site_label_2
_geom_angle_atom_site_label_3
_geom_angle
_geom_angle_site_symmetry_1
_geom_angle_site_symmetry_3
As2 K As2 75.16(4) 2_565 2
As2 K As1 164.42(7) 2_565 5_556
As2 K As1 104.073(19) 2 5_556
As2 K As1 104.073(19) 2_565 5_566
As2 K As1 164.42(7) 2 5_566
As1 K As1 72.37(4) 5_556 5_566
As2 K As3 122.17(5) 2_565 .
As2 K As3 122.17(5) 2 .
As1 K As3 71.79(4) 5_556 .
As1 K As3 71.79(4) 5_566 .
As2 K As1 74.97(4) 2_565 .
As2 K As1 74.97(4) 2 .
As1 K As1 89.73(4) 5_556 .
As1 K As1 89.73(4) 5_566 .
As3 K As1 156.89(6) . .
As2 K Sn3 64.70(3) 2_565 5_666
As2 K Sn3 103.89(5) 2 5_666
As1 K Sn3 129.46(6) 5_556 5_666
As1 K Sn3 89.39(3) 5_566 5_666
As3 K Sn3 57.70(3) . 5_666
As1 K Sn3 138.10(4) . 5_666
As2 K Sn3 103.89(5) 2_565 5_656
As2 K Sn3 64.70(3) 2 5_656
As1 K Sn3 89.39(3) 5_556 5_656
As1 K Sn3 129.46(6) 5_566 5_656
As3 K Sn3 57.70(3) . 5_656
As1 K Sn3 138.10(4) . 5_656
Sn3 K Sn3 66.35(4) 5_666 5_656
As2 K K 127.58(2) 2_565 1_545
As2 K K 52.42(2) 2 1_545
As1 K K 53.82(2) 5_556 1_545
As1 K K 126.18(2) 5_566 1_545
As3 K K 90.0 . 1_545
As1 K K 90.0 . 1_545
Sn3 K K 123.177(18) 5_666 1_545
Sn3 K K 56.824(18) 5_656 1_545
As2 K K 52.42(2) 2_565 1_565
As2 K K 127.58(2) 2 1_565
As1 K K 126.18(2) 5_556 1_565
As1 K K 53.82(2) 5_566 1_565
As3 K K 90.0 . 1_565
As1 K K 90.0 . 1_565
Sn3 K K 56.824(18) 5_666 1_565
Sn3 K K 123.177(18) 5_656 1_565
K K K 180.0 1_545 1_565
As2 Sn1 As3 114.74(3) . .
As2 Sn1 As1 110.83(3) . 2_564
As3 Sn1 As1 109.28(2) . 2_564
As2 Sn1 As1 110.83(3) . 2_554
As3 Sn1 As1 109.28(2) . 2_554
As1 Sn1 As1 100.99(3) 2_564 2_554
As1 Sn2 As3 98.76(3) 6_657 2
As1 Sn2 As3 98.76(3) 6_657 2_565
As3 Sn2 As3 99.24(3) 2 2_565
As1 Sn2 Sn3 124.89(3) 6_657 .
As3 Sn2 Sn3 115.42(2) 2 .
As3 Sn2 Sn3 115.42(2) 2_565 .
As2 Sn3 As2 96.99(3) 2 2_565
As2 Sn3 Sn2 95.61(2) 2 .
As2 Sn3 Sn2 95.61(2) 2_565 .
As2 Sn3 K 130.36(4) 2 5_666
As2 Sn3 K 80.10(3) 2_565 5_666
Sn2 Sn3 K 134.02(3) . 5_666
As2 Sn3 K 80.10(3) 2 5_656
As2 Sn3 K 130.36(4) 2_565 5_656
Sn2 Sn3 K 134.02(3) . 5_656
K Sn3 K 66.35(4) 5_666 5_656
Sn1 As1 Sn1 100.99(3) 2_565 2
Sn1 As1 Sn2 96.07(3) 2_565 6_557
Sn1 As1 Sn2 96.07(3) 2 6_557
Sn1 As1 K 162.55(4) 2_565 5_556
Sn1 As1 K 92.46(2) 2 5_556
Sn2 As1 K 93.49(4) 6_557 5_556
Sn1 As1 K 92.46(2) 2_565 5_566
Sn1 As1 K 162.55(4) 2 5_566
Sn2 As1 K 93.49(4) 6_557 5_566
K As1 K 72.37(4) 5_556 5_566
Sn1 As1 K 81.01(3) 2_565 .
Sn1 As1 K 81.01(3) 2 .
Sn2 As1 K 175.35(4) 6_557 .
K As1 K 90.27(4) 5_556 .
K As1 K 90.27(5) 5_566 .
Sn1 As2 Sn3 101.78(3) . 2_554
Sn1 As2 Sn3 101.78(3) . 2_564
Sn3 As2 Sn3 96.99(3) 2_554 2_564
Sn1 As2 K 89.47(4) . 2_554
Sn3 As2 K 92.57(2) 2_554 2_554
Sn3 As2 K 163.38(4) 2_564 2_554
Sn1 As2 K 89.47(4) . 2_564
Sn3 As2 K 163.38(4) 2_554 2_564
Sn3 As2 K 92.57(2) 2_564 2_564
K As2 K 75.16(4) 2_554 2_564
Sn1 As3 Sn2 88.27(3) . 2_554
Sn1 As3 Sn2 88.27(3) . 2_564
Sn2 As3 Sn2 99.24(3) 2_554 2_564
Sn1 As3 K 177.82(5) . .
Sn2 As3 K 93.14(3) 2_554 .
Sn2 As3 K 93.14(3) 2_564 .

loop_
_geom_bond_atom_site_label_1
_geom_bond_atom_site_label_2
_geom_bond_distance
_geom_bond_site_symmetry_2
K As2 3.3484(17) 2_565
K As2 3.3484(17) 2
K As1 3.4588(17) 5_556
K As1 3.4588(17) 5_566
K As3 3.462(2) .
K As1 3.718(2) .
K Sn3 3.7316(18) 5_666
K Sn3 3.7316(18) 5_656
K K 4.0840(5) 1_545
K K 4.0840(5) 1_565
Sn1 As2 2.5885(10) .
Sn1 As3 2.6134(10) .
Sn1 As1 2.6466(6) 2_564
Sn1 As1 2.6466(6) 2_554
Sn2 As1 2.6649(10) 6_657
Sn2 As3 2.6805(7) 2
Sn2 As3 2.6805(7) 2_565
Sn2 Sn3 2.9366(8) .
Sn3 As2 2.7267(7) 2
Sn3 As2 2.7267(7) 2_565
Sn3 K 3.7316(18) 5_666
Sn3 K 3.7316(18) 5_656
As1 Sn1 2.6466(6) 2_565
As1 Sn1 2.6466(6) 2
As1 Sn2 2.6649(10) 6_557
As1 K 3.4587(17) 5_556
As1 K 3.4587(17) 5_566
As2 Sn3 2.7267(7) 2_554
As2 Sn3 2.7267(7) 2_564
As2 K 3.3483(17) 2_554
As2 K 3.3483(17) 2_564
As3 Sn2 2.6805(7) 2_554
As3 Sn2 2.6805(7) 2_564
